data_4075221
loop_
_publ_author_name
'Finze, Maik'
'Bernhardt, Eduard'
'Willner, Helge'
'Lehmann, Christian W.'

_publ_section_title
;
 (PPh3)3RhCNB(CF3)3and (PPh3)3RhNCB(CF3)3:&#x00A0; Isocyano- and
 Cyanoborate Complexes of Tris(triphenylphosphine)rhodium(I)
;
_journal_issue 12
_journal_name_full Organometallics
_journal_page_first 3070
_journal_paper_doi 10.1021/om060135z
_journal_volume 25
_journal_year 2006
_chemical_compound_source 'see paper'
_chemical_formula_sum 'C58 H45 B F9 N P3 Rh'
_chemical_formula_weight 1133.58
_chemical_name_systematic
; 
 ? 
;
_space_group_IT_number 14
_symmetry_cell_setting monoclinic
_symmetry_Int_Tables_number 14
_symmetry_space_group_name_Hall '-P 2yn'
_symmetry_space_group_name_H-M 'P 1 21/n 1'
_atom_sites_solution_hydrogens geom
_atom_sites_solution_primary direct
_atom_sites_solution_secondary difmap
_cell_angle_alpha 90.00
_cell_angle_beta 94.7890(10)
_cell_angle_gamma 90.00
_cell_formula_units_Z 4
_cell_length_a 12.34210(10)
_cell_length_b 17.5818(2)
_cell_length_c 23.4382(2)
_cell_measurement_reflns_used 86223
_cell_measurement_temperature 100
_cell_measurement_theta_max 31.00
_cell_measurement_theta_min 2.04
_cell_volume 5068.25(8)
_computing_cell_refinement 'Denzo / Scalepack (Otwinowski 1997)'
_computing_data_collection 'Collect software (Nonius, 1998)'
_computing_data_reduction 'Denzo / Scalepack (Otwinowski 1997)'
_computing_molecular_graphics 'ORTEP (Johnson, 1976)'
_computing_structure_refinement 'SHELXL-97 (Sheldrick, 1997)'
_computing_structure_solution 'SHELXS-97 (Sheldrick, 1990)'
_diffrn_ambient_temperature 100
_diffrn_measured_fraction_theta_full 0.987
_diffrn_measured_fraction_theta_max 0.989
_diffrn_measurement_device_type 'Nonius KappaCCD'
_diffrn_measurement_method 'CCD \w-scan'
_diffrn_radiation_monochromator graphite
_diffrn_radiation_source '0.3 mm focus rotating anode'
_diffrn_radiation_type MoK\a
_diffrn_radiation_wavelength 0.71073
_diffrn_reflns_av_R_equivalents 0.0576
_diffrn_reflns_av_sigmaI/netI 0.0516
_diffrn_reflns_limit_h_max 17
_diffrn_reflns_limit_h_min -17
_diffrn_reflns_limit_k_max 25
_diffrn_reflns_limit_k_min -25
_diffrn_reflns_limit_l_max 33
_diffrn_reflns_limit_l_min -29
_diffrn_reflns_number 71780
_diffrn_reflns_theta_full 27.75
_diffrn_reflns_theta_max 30.94
_diffrn_reflns_theta_min 6.19
_diffrn_standards_decay_% 0.00
_diffrn_standards_number 0
_exptl_absorpt_coefficient_mu 0.505
_exptl_absorpt_correction_T_max 1
_exptl_absorpt_correction_T_min 1
_exptl_absorpt_correction_type psi-scan
_exptl_absorpt_process_details 'DENZO / Scalepack, Otwinowski (1997)'
_exptl_crystal_colour orange
_exptl_crystal_density_diffrn 1.486
_exptl_crystal_density_meas ?
_exptl_crystal_density_method none
_exptl_crystal_description block
_exptl_crystal_F_000 2304
_exptl_crystal_size_max 0.20
_exptl_crystal_size_mid 0.17
_exptl_crystal_size_min 0.12
_refine_diff_density_max 0.609
_refine_diff_density_min -0.604
_refine_diff_density_rms 0.086
_refine_ls_extinction_method none
_refine_ls_goodness_of_fit_ref 0.825
_refine_ls_hydrogen_treatment constr
_refine_ls_matrix_type full
_refine_ls_number_parameters 658
_refine_ls_number_reflns 15896
_refine_ls_number_restraints 0
_refine_ls_restrained_S_all 0.825
_refine_ls_R_factor_all 0.0562
_refine_ls_R_factor_gt 0.0368
_refine_ls_shift/su_max 0.003
_refine_ls_shift/su_mean 0.000
_refine_ls_structure_factor_coef Fsqd
_refine_ls_weighting_details 'calc w=1/[\s^2^(Fo^2^)+(0.1188P)^2^+0.0000P] where P=(Fo^2^+2Fc^2^)/3'
_refine_ls_weighting_scheme calc
_refine_ls_wR_factor_gt 0.1158
_refine_ls_wR_factor_ref 0.1342
_reflns_number_gt 12495
_reflns_number_total 15896
_reflns_threshold_expression I>2\s(I)
_cod_data_source_file om060135zsi20060215_065950.cif
_cod_data_source_block (PPh3)3RhCNB(CF3)3
_cod_depositor_comments
;
The following automatic conversions were performed:

'_geom_bond_publ_flag' value 'N' changed to 'n' according to
/home/saulius/struct/CIF-dictionaries/cif_core.dic dictionary named
'cif_core.dic' version 2.4.1 from 2010-06-29 (45
times).

'_geom_angle_publ_flag' value 'N' changed to 'n' according
to /home/saulius/struct/CIF-dictionaries/cif_core.dic dictionary
named 'cif_core.dic' version 2.4.1 from 2010-06-29 (90 times).

Automatic conversion script
Id: cif_fix_values 1715 2011-07-08 13:25:40Z adriana 

The following automatic conversions were performed:

'_exptl_crystal_density_meas' value 'none' was changed to '?' - the
value is perceived as not measured.

Automatic conversion script
Id: cif_fix_values 3008 2015-01-20 13:52:24Z robertas 
;
_cod_original_sg_symbol_H-M P21/n
_cod_database_code 4075221

loop_
_symmetry_equiv_pos_as_xyz
'x, y, z'
'-x+1/2, y+1/2, -z+1/2'
'-x, -y, -z'
'x-1/2, -y-1/2, z-1/2'

loop_
_atom_site_label
_atom_site_type_symbol
_atom_site_fract_x
_atom_site_fract_y
_atom_site_fract_z
_atom_site_U_iso_or_equiv
_atom_site_adp_type
_atom_site_occupancy
_atom_site_symmetry_multiplicity
_atom_site_calc_flag
_atom_site_refinement_flags
Rh1 Rh 0.362048(11) 0.830743(8) 0.210447(6) 0.01058(5) Uani 1 1 d .
P1 P 0.54812(4) 0.84300(3) 0.23259(2) 0.01185(10) Uani 1 1 d .
P2 P 0.31369(4) 0.80577(3) 0.30341(2) 0.01193(10) Uani 1 1 d .
P3 P 0.18540(4) 0.85998(3) 0.17008(2) 0.01255(10) Uani 1 1 d .
N1 N 0.43067(14) 0.78634(11) 0.09066(7) 0.0186(4) Uani 1 1 d .
B1 B 0.4654(2) 0.75461(16) 0.03437(10) 0.0213(5) Uani 1 1 d .
F11 F 0.38392(14) 0.74384(13) -0.06690(6) 0.0522(5) Uani 1 1 d .
F12 F 0.28825(14) 0.69959(14) -0.00124(7) 0.0552(6) Uani 1 1 d .
F13 F 0.30505(16) 0.82086(13) -0.01287(8) 0.0584(6) Uani 1 1 d .
F21 F 0.45789(19) 0.63035(10) 0.08555(9) 0.0595(6) Uani 1 1 d .
F22 F 0.49233(16) 0.62338(11) -0.00299(8) 0.0522(5) Uani 1 1 d .
F23 F 0.61569(15) 0.66087(9) 0.06136(7) 0.0385(4) Uani 1 1 d .
F31 F 0.52857(14) 0.87706(10) -0.00477(7) 0.0407(4) Uani 1 1 d .
F32 F 0.61026(12) 0.77720(10) -0.03181(6) 0.0354(4) Uani 1 1 d .
F33 F 0.64442(11) 0.82074(8) 0.05364(6) 0.0245(3) Uani 1 1 d .
C1 C 0.3613(2) 0.7551(2) -0.01173(11) 0.0400(7) Uani 1 1 d .
C2 C 0.5079(2) 0.66682(15) 0.04452(12) 0.0326(6) Uani 1 1 d .
C3 C 0.56295(18) 0.80751(15) 0.01315(9) 0.0232(4) Uani 1 1 d .
C4 C 0.40278(16) 0.80841(12) 0.13328(8) 0.0152(4) Uani 1 1 d .
C11 C 0.59253(16) 0.89453(12) 0.29853(8) 0.0142(4) Uani 1 1 d .
C12 C 0.52915(17) 0.95647(12) 0.31203(9) 0.0182(4) Uani 1 1 d .
H12 H 0.4650 0.9682 0.2885 0.022 Uiso 1 1 calc R
C13 C 0.5586(2) 1.00105(14) 0.35935(10) 0.0256(5) Uani 1 1 d .
H13 H 0.5144 1.0430 0.3682 0.031 Uiso 1 1 calc R
C14 C 0.6523(2) 0.98489(14) 0.39401(10) 0.0269(5) Uani 1 1 d .
H14 H 0.6718 1.0153 0.4268 0.032 Uiso 1 1 calc R
C15 C 0.71765(19) 0.92410(14) 0.38070(10) 0.0247(5) Uani 1 1 d .
H15 H 0.7824 0.9131 0.4041 0.030 Uiso 1 1 calc R
C16 C 0.68775(17) 0.87933(13) 0.33286(9) 0.0193(4) Uani 1 1 d .
H16 H 0.7327 0.8381 0.3236 0.023 Uiso 1 1 calc R
C21 C 0.61372(16) 0.90379(11) 0.18171(8) 0.0142(4) Uani 1 1 d .
C22 C 0.55306(17) 0.94917(12) 0.14241(9) 0.0175(4) Uani 1 1 d .
H22 H 0.4759 0.9464 0.1400 0.021 Uiso 1 1 calc R
C23 C 0.60347(19) 0.99869(13) 0.10635(9) 0.0220(4) Uani 1 1 d .
H23 H 0.5610 1.0294 0.0797 0.026 Uiso 1 1 calc R
C24 C 0.71600(19) 1.00279(13) 0.10978(9) 0.0221(4) Uani 1 1 d .
H24 H 0.7509 1.0359 0.0850 0.027 Uiso 1 1 calc R
C25 C 0.77762(18) 0.95876(13) 0.14927(10) 0.0226(4) Uani 1 1 d .
H25 H 0.8547 0.9622 0.1519 0.027 Uiso 1 1 calc R
C26 C 0.72717(17) 0.90938(12) 0.18523(9) 0.0184(4) Uani 1 1 d .
H26 H 0.7700 0.8794 0.2123 0.022 Uiso 1 1 calc R
C31 C 0.62979(15) 0.75627(11) 0.23405(9) 0.0153(4) Uani 1 1 d .
C32 C 0.64562(17) 0.71303(13) 0.28378(9) 0.0205(4) Uani 1 1 d .
H32 H 0.6165 0.7299 0.3178 0.025 Uiso 1 1 calc R
C33 C 0.70395(19) 0.64505(14) 0.28394(11) 0.0256(5) Uani 1 1 d .
H33 H 0.7161 0.6167 0.3184 0.031 Uiso 1 1 calc R
C34 C 0.74411(18) 0.61871(13) 0.23452(11) 0.0243(5) Uani 1 1 d .
H34 H 0.7828 0.5720 0.2347 0.029 Uiso 1 1 calc R
C35 C 0.7278(2) 0.66066(14) 0.18450(11) 0.0268(5) Uani 1 1 d .
H35 H 0.7550 0.6426 0.1503 0.032 Uiso 1 1 calc R
C36 C 0.67125(19) 0.72960(13) 0.18430(9) 0.0219(4) Uani 1 1 d .
H36 H 0.6610 0.7585 0.1500 0.026 Uiso 1 1 calc R
C41 C 0.41171(16) 0.75252(11) 0.35130(8) 0.0142(4) Uani 1 1 d .
C42 C 0.41721(18) 0.67321(12) 0.34844(9) 0.0183(4) Uani 1 1 d .
H42 H 0.3701 0.6466 0.3212 0.022 Uiso 1 1 calc R
C43 C 0.49081(18) 0.63268(13) 0.38496(10) 0.0219(4) Uani 1 1 d .
H43 H 0.4929 0.5788 0.3829 0.026 Uiso 1 1 calc R
C44 C 0.56114(19) 0.67089(13) 0.42446(10) 0.0218(4) Uani 1 1 d .
H44 H 0.6123 0.6433 0.4490 0.026 Uiso 1 1 calc R
C45 C 0.55628(18) 0.74932(13) 0.42792(9) 0.0208(4) Uani 1 1 d .
H45 H 0.6034 0.7755 0.4554 0.025 Uiso 1 1 calc R
C46 C 0.48258(17) 0.79023(12) 0.39130(8) 0.0170(4) Uani 1 1 d .
H46 H 0.4807 0.8442 0.3937 0.020 Uiso 1 1 calc R
C51 C 0.27249(16) 0.87918(12) 0.35234(8) 0.0158(4) Uani 1 1 d .
C52 C 0.25873(17) 0.86314(13) 0.41011(9) 0.0195(4) Uani 1 1 d .
H52 H 0.2694 0.8128 0.4243 0.023 Uiso 1 1 calc R
C53 C 0.22955(19) 0.92061(15) 0.44658(9) 0.0246(5) Uani 1 1 d .
H53 H 0.2203 0.9092 0.4855 0.029 Uiso 1 1 calc R
C54 C 0.2139(2) 0.99430(15) 0.42666(11) 0.0287(5) Uani 1 1 d .
H54 H 0.1935 1.0333 0.4517 0.034 Uiso 1 1 calc R
C55 C 0.22812(19) 1.01094(14) 0.36971(10) 0.0253(5) Uani 1 1 d .
H55 H 0.2181 1.0615 0.3559 0.030 Uiso 1 1 calc R
C56 C 0.25713(17) 0.95337(12) 0.33272(9) 0.0186(4) Uani 1 1 d .
H56 H 0.2664 0.9650 0.2939 0.022 Uiso 1 1 calc R
C61 C 0.20184(16) 0.73668(11) 0.29690(8) 0.0142(4) Uani 1 1 d .
C62 C 0.20025(17) 0.68510(12) 0.25136(9) 0.0171(4) Uani 1 1 d .
H62 H 0.2558 0.6872 0.2257 0.020 Uiso 1 1 calc R
C63 C 0.11841(18) 0.63076(13) 0.24315(9) 0.0202(4) Uani 1 1 d .
H63 H 0.1182 0.5959 0.2122 0.024 Uiso 1 1 calc R
C64 C 0.03717(18) 0.62786(13) 0.28059(9) 0.0220(4) Uani 1 1 d .
H64 H -0.0190 0.5910 0.2750 0.026 Uiso 1 1 calc R
C65 C 0.03734(18) 0.67829(13) 0.32603(10) 0.0215(4) Uani 1 1 d .
H65 H -0.0184 0.6758 0.3516 0.026 Uiso 1 1 calc R
C66 C 0.11962(17) 0.73275(13) 0.33421(8) 0.0176(4) Uani 1 1 d .
H66 H 0.1196 0.7673 0.3654 0.021 Uiso 1 1 calc R
C71 C 0.10088(16) 0.78784(12) 0.13145(8) 0.0153(4) Uani 1 1 d .
C72 C -0.01169(17) 0.79773(13) 0.12014(9) 0.0203(4) Uani 1 1 d .
H72 H -0.0463 0.8404 0.1356 0.024 Uiso 1 1 calc R
C73 C -0.07306(19) 0.74567(14) 0.08648(10) 0.0259(5) Uani 1 1 d .
H73 H -0.1492 0.7528 0.0790 0.031 Uiso 1 1 calc R
C74 C -0.0227(2) 0.68320(14) 0.06382(10) 0.0244(5) Uani 1 1 d .
H74 H -0.0645 0.6478 0.0406 0.029 Uiso 1 1 calc R
C75 C 0.0882(2) 0.67229(13) 0.07502(10) 0.0218(4) Uani 1 1 d .
H75 H 0.1222 0.6293 0.0597 0.026 Uiso 1 1 calc R
C76 C 0.14999(17) 0.72439(12) 0.10881(9) 0.0175(4) Uani 1 1 d .
H76 H 0.2260 0.7166 0.1164 0.021 Uiso 1 1 calc R
C81 C 0.19802(16) 0.93306(12) 0.11522(8) 0.0141(4) Uani 1 1 d .
C82 C 0.13460(17) 0.93340(12) 0.06261(9) 0.0172(4) Uani 1 1 d .
H82 H 0.0838 0.8937 0.0537 0.021 Uiso 1 1 calc R
C83 C 0.14595(18) 0.99178(13) 0.02350(9) 0.0196(4) Uani 1 1 d .
H83 H 0.1030 0.9914 -0.0121 0.024 Uiso 1 1 calc R
C84 C 0.21934(18) 1.05061(13) 0.03578(9) 0.0215(4) Uani 1 1 d .
H84 H 0.2267 1.0902 0.0088 0.026 Uiso 1 1 calc R
C85 C 0.28183(18) 1.05102(12) 0.08789(9) 0.0203(4) Uani 1 1 d .
H85 H 0.3322 1.0910 0.0967 0.024 Uiso 1 1 calc R
C86 C 0.27076(16) 0.99286(12) 0.12731(9) 0.0164(4) Uani 1 1 d .
H86 H 0.3134 0.9939 0.1630 0.020 Uiso 1 1 calc R
C91 C 0.08987(15) 0.90537(12) 0.21563(8) 0.0155(4) Uani 1 1 d .
C92 C 0.08478(17) 0.98478(13) 0.22113(9) 0.0190(4) Uani 1 1 d .
H92 H 0.1264 1.0162 0.1982 0.023 Uiso 1 1 calc R
C93 C 0.01915(18) 1.01790(15) 0.25995(10) 0.0249(5) Uani 1 1 d .
H93 H 0.0150 1.0717 0.2627 0.030 Uiso 1 1 calc R
C94 C -0.03992(19) 0.97289(16) 0.29446(10) 0.0282(5) Uani 1 1 d .
H94 H -0.0829 0.9955 0.3216 0.034 Uiso 1 1 calc R
C95 C -0.03591(18) 0.89422(15) 0.28912(10) 0.0248(5) Uani 1 1 d .
H95 H -0.0761 0.8630 0.3128 0.030 Uiso 1 1 calc R
C96 C 0.02693(17) 0.86092(14) 0.24901(9) 0.0198(4) Uani 1 1 d .
H96 H 0.0266 0.8072 0.2445 0.024 Uiso 1 1 calc R

loop_
_atom_site_aniso_label
_atom_site_aniso_U_11
_atom_site_aniso_U_22
_atom_site_aniso_U_33
_atom_site_aniso_U_23
_atom_site_aniso_U_13
_atom_site_aniso_U_12
Rh1 0.00901(8) 0.01347(8) 0.00926(8) 0.00042(5) 0.00073(5) 0.00007(5)
P1 0.0100(2) 0.0134(2) 0.0120(2) 0.00066(17) 0.00023(16) 0.00015(17)
P2 0.0118(2) 0.0136(2) 0.0104(2) 0.00043(17) 0.00113(16 -0.00092(17)
P3 0.0102(2) 0.0153(2) 0.0120(2) 0.00088(18) 0.00047(16) 0.00018(17)
N1 0.0126(8) 0.0269(10) 0.0164(8) -0.0022(7) 0.0019(6) -0.0022(7)
B1 0.0174(11) 0.0325(14) 0.0145(10) -0.0052(9) 0.0043(8) -0.0027(10)
F11 0.0352(9) 0.1051(17) 0.0159(7) -0.0140(9) 0.0001(6) -0.0115(10)
F12 0.0250(8) 0.1044(17) 0.0367(9) -0.0219(10) 0.0047(7) -0.0261(10)
F13 0.0378(10) 0.0933(17) 0.0408(11) -0.0095(10) -0.0169(8) 0.0234(10)
F21 0.0858(16) 0.0310(10) 0.0674(13) -0.0011(9) 0.0395(11) -0.0164(10)
F22 0.0518(11) 0.0506(11) 0.0550(11) -0.0376(9) 0.0088(8) -0.0082(9)
F23 0.0456(10) 0.0337(9) 0.0352(9) -0.0075(7) -0.0016(7) 0.0097(7)
F31 0.0462(10) 0.0430(10) 0.0327(8) 0.0154(7) 0.0025(7) 0.0051(8)
F32 0.0307(8) 0.0560(10) 0.0217(7) -0.0102(7) 0.0141(6) -0.0091(7)
F33 0.0200(7) 0.0322(7) 0.0214(7) -0.0019(5) 0.0017(5) -0.0082(5)
C1 0.0220(12) 0.076(2) 0.0224(12) -0.0118(13) 0.0029(9) -0.0022(13)
C2 0.0408(15) 0.0305(14) 0.0283(13) -0.0138(10) 0.0135(11) -0.0118(11)
C3 0.0205(10) 0.0344(12) 0.0149(9) -0.0013(9) 0.0026(8) -0.0013(9)
C4 0.0099(8) 0.0187(9) 0.0166(9) -0.0001(7) -0.0003(7) -0.0017(7)
C11 0.0123(8) 0.0163(9) 0.0140(8) 0.0000(7) 0.0006(7) -0.0020(7)
C12 0.0184(9) 0.0177(10) 0.0181(9) -0.0001(7) -0.0006(7) 0.0010(8)
C13 0.0296(12) 0.0204(11) 0.0262(11) -0.0062(9) -0.0021(9) 0.0037(9)
C14 0.0342(13) 0.0272(12) 0.0183(10) -0.0088(9) -0.0041(9) -0.0034(10)
C15 0.0209(10) 0.0314(12) 0.0205(10) -0.0018(9) -0.0056(8) -0.0036(9)
C16 0.0139(9) 0.0261(11) 0.0175(9) 0.0006(8) -0.0005(7) 0.0012(8)
C21 0.0137(9) 0.0147(9) 0.0142(8) -0.0004(7) 0.0016(7) -0.0014(7)
C22 0.0159(9) 0.0182(10) 0.0186(9) 0.0009(7) 0.0022(7) -0.0008(7)
C23 0.0288(11) 0.0173(10) 0.0201(10) 0.0055(8) 0.0026(8) 0.0001(8)
C24 0.0301(12) 0.0165(10) 0.0210(10) -0.0032(8) 0.0101(9) -0.0077(8)
C25 0.0182(10) 0.0240(11) 0.0265(11) -0.0021(9) 0.0070(8) -0.0069(8)
C26 0.0142(9) 0.0207(10) 0.0201(10) 0.0006(8) 0.0004(7) -0.0030(7)
C31 0.0096(8) 0.0162(9) 0.0197(9) 0.0011(7) -0.0014(7) -0.0003(7)
C32 0.0185(10) 0.0196(10) 0.0239(11) 0.0060(8) 0.0044(8) 0.0030(8)
C33 0.0248(11) 0.0207(11) 0.0313(12) 0.0107(9) 0.0019(9) 0.0036(9)
C34 0.0157(10) 0.0172(10) 0.0396(13) 0.0005(9) 0.0009(9) 0.0034(8)
C35 0.0261(12) 0.0262(12) 0.0283(12) -0.0032(9) 0.0034(9) 0.0087(9)
C36 0.0262(11) 0.0192(10) 0.0201(10) 0.0003(8) 0.0010(8) 0.0062(8)
C41 0.0140(8) 0.0173(9) 0.0113(8) 0.0029(7) 0.0009(6) 0.0012(7)
C42 0.0179(10) 0.0181(10) 0.0184(10) 0.0013(7) -0.0008(8) -0.0017(7)
C43 0.0214(10) 0.0186(10) 0.0256(11) 0.0057(8) 0.0017(8) 0.0000(8)
C44 0.0211(10) 0.0269(12) 0.0170(10) 0.0065(8) -0.0013(8) 0.0016(8)
C45 0.0183(10) 0.0295(12) 0.0138(9) 0.0004(8) -0.0026(7) -0.0035(8)
C46 0.0174(9) 0.0196(10) 0.0141(9) -0.0019(7) 0.0015(7) -0.0011(7)
C51 0.0140(9) 0.0178(9) 0.0157(9) -0.0016(7) 0.0011(7) 0.0002(7)
C52 0.0190(10) 0.0252(11) 0.0145(9) -0.0027(8) 0.0022(7) -0.0028(8)
C53 0.0234(11) 0.0351(13) 0.0157(10) -0.0069(9) 0.0051(8) -0.0010(9)
C54 0.0260(12) 0.0316(13) 0.0289(12) -0.0126(10) 0.0043(9) 0.0053(10)
C55 0.0247(11) 0.0210(11) 0.0301(12) -0.0057(9) 0.0009(9) 0.0037(9)
C56 0.0155(9) 0.0204(10) 0.0194(10) -0.0013(8) -0.0009(7) 0.0013(8)
C61 0.0137(8) 0.0157(9) 0.0128(8) 0.0032(7) -0.0005(7) -0.0013(7)
C62 0.0171(9) 0.0185(9) 0.0155(9) 0.0005(7) 0.0006(7) -0.0015(8)
C63 0.0208(10) 0.0197(10) 0.0193(10) -0.0004(8) -0.0030(8) -0.0042(8)
C64 0.0172(10) 0.0224(11) 0.0254(11) 0.0045(8) -0.0044(8) -0.0077(8)
C65 0.0167(10) 0.0271(11) 0.0208(10) 0.0061(8) 0.0026(8) -0.0018(8)
C66 0.0166(9) 0.0221(10) 0.0141(9) 0.0022(7) 0.0016(7) -0.0005(8)
C71 0.0136(9) 0.0181(9) 0.0138(9) 0.0029(7) -0.0017(7) -0.0031(7)
C72 0.0146(9) 0.0225(11) 0.0236(10) 0.0002(8) -0.0002(8) -0.0013(8)
C73 0.0168(10) 0.0316(13) 0.0282(12) 0.0038(9) -0.0043(8) -0.0076(9)
C74 0.0282(12) 0.0252(11) 0.0187(10) 0.0023(8) -0.0036(9) -0.0112(9)
C75 0.0274(12) 0.0196(10) 0.0183(10) -0.0002(8) 0.0012(8) -0.0053(8)
C76 0.0184(9) 0.0183(10) 0.0157(9) 0.0025(7) 0.0003(7) -0.0032(8)
C81 0.0130(8) 0.0162(9) 0.0132(8) 0.0018(7) 0.0018(6) 0.0015(7)
C82 0.0173(9) 0.0183(9) 0.0157(9) 0.0000(7) -0.0002(7) -0.0018(7)
C83 0.0210(10) 0.0236(11) 0.0139(9) 0.0019(8) 0.0001(7) 0.0010(8)
C84 0.0242(11) 0.0209(10) 0.0196(10) 0.0054(8) 0.0039(8) 0.0005(8)
C85 0.0202(10) 0.0180(10) 0.0229(10) 0.0032(8) 0.0020(8) -0.0046(8)
C86 0.0134(9) 0.0190(10) 0.0168(9) -0.0004(7) 0.0013(7) -0.0026(7)
C91 0.0097(8) 0.0217(10) 0.0149(9) 0.0018(7) -0.0002(6) 0.0042(7)
C92 0.0147(9) 0.0228(10) 0.0195(10) 0.0012(8) 0.0012(7) 0.0040(8)
C93 0.0219(11) 0.0300(12) 0.0226(11) -0.0042(9) 0.0009(8) 0.0102(9)
C94 0.0192(10) 0.0442(15) 0.0218(11) -0.0018(10) 0.0051(8) 0.0122(10)
C95 0.0160(10) 0.0382(13) 0.0207(10) 0.0094(9) 0.0041(8) 0.0048(9)
C96 0.0139(9) 0.0274(11) 0.0181(10) 0.0046(8) 0.0007(7) 0.0035(8)

loop_
_atom_type_symbol
_atom_type_description
_atom_type_scat_dispersion_real
_atom_type_scat_dispersion_imag
_atom_type_scat_source
C C 0.0033 0.0016 'International Tables Vol C Tables 4.2.6.8 and 6.1.1.4'
H H 0.0000 0.0000 'International Tables Vol C Tables 4.2.6.8 and 6.1.1.4'
B B 0.0013 0.0007 'International Tables Vol C Tables 4.2.6.8 and 6.1.1.4'
N N 0.0061 0.0033 'International Tables Vol C Tables 4.2.6.8 and 6.1.1.4'
F F 0.0171 0.0103 'International Tables Vol C Tables 4.2.6.8 and 6.1.1.4'
P P 0.1023 0.0942 'International Tables Vol C Tables 4.2.6.8 and 6.1.1.4'
Rh Rh -1.1178 0.9187 'International Tables Vol C Tables 4.2.6.8 and 6.1.1.4'

loop_
_geom_angle_atom_site_label_1
_geom_angle_atom_site_label_2
_geom_angle_atom_site_label_3
_geom_angle
_geom_angle_publ_flag
C4 Rh1 P1 84.24(6) ?
C4 Rh1 P2 157.65(6) ?
P1 Rh1 P2 97.656(18) ?
C4 Rh1 P3 88.47(6) ?
P1 Rh1 P3 158.896(19) ?
P2 Rh1 P3 96.594(18) ?
C31 P1 C11 105.71(9) ?
C31 P1 C21 103.01(9) ?
C11 P1 C21 98.18(9) ?
C31 P1 Rh1 117.44(7) ?
C11 P1 Rh1 117.02(6) ?
C21 P1 Rh1 112.95(7) ?
C51 P2 C61 105.84(9) ?
C51 P2 C41 100.38(9) ?
C61 P2 C41 99.55(9) ?
C51 P2 Rh1 123.79(7) ?
C61 P2 Rh1 107.11(6) ?
C41 P2 Rh1 117.19(6) ?
C81 P3 C71 102.51(9) ?
C81 P3 C91 101.49(9) ?
C71 P3 C91 102.78(9) ?
C81 P3 Rh1 107.70(6) ?
C71 P3 Rh1 121.07(7) ?
C91 P3 Rh1 118.55(6) ?
C4 N1 B1 178.0(2) ?
N1 B1 C1 108.24(18) ?
N1 B1 C3 108.83(19) ?
C1 B1 C3 111.1(2) ?
N1 B1 C2 109.14(19) ?
C1 B1 C2 109.3(2) ?
C3 B1 C2 110.18(19) ?
F13 C1 F11 104.6(2) ?
F13 C1 F12 105.6(2) ?
F11 C1 F12 105.0(2) ?
F13 C1 B1 113.5(2) ?
F11 C1 B1 115.0(2) ?
F12 C1 B1 112.2(2) ?
F21 C2 F23 104.6(2) ?
F21 C2 F22 106.1(2) ?
F23 C2 F22 105.3(2) ?
F21 C2 B1 113.0(2) ?
F23 C2 B1 114.1(2) ?
F22 C2 B1 113.0(2) ?
F33 C3 F31 105.1(2) ?
F33 C3 F32 105.76(18) ?
F31 C3 F32 105.00(18) ?
F33 C3 B1 114.26(18) ?
F31 C3 B1 112.98(19) ?
F32 C3 B1 112.93(19) ?
N1 C4 Rh1 171.27(19) ?
C12 C11 C16 118.77(19) ?
C12 C11 P1 116.33(15) ?
C16 C11 P1 124.73(16) ?
C13 C12 C11 120.7(2) ?
C13 C12 H12 119.6 n
C11 C12 H12 119.6 n
C12 C13 C14 120.3(2) ?
C12 C13 H13 119.8 n
C14 C13 H13 119.8 n
C13 C14 C15 119.8(2) ?
C13 C14 H14 120.1 n
C15 C14 H14 120.1 n
C14 C15 C16 119.7(2) ?
C14 C15 H15 120.2 n
C16 C15 H15 120.2 n
C11 C16 C15 120.7(2) ?
C11 C16 H16 119.7 n
C15 C16 H16 119.7 n
C22 C21 C26 118.68(18) ?
C22 C21 P1 121.44(15) ?
C26 C21 P1 119.69(15) ?
C21 C22 C23 121.13(19) ?
C21 C22 H22 119.4 n
C23 C22 H22 119.4 n
C24 C23 C22 119.5(2) ?
C24 C23 H23 120.2 n
C22 C23 H23 120.2 n
C25 C24 C23 120.09(19) ?
C25 C24 H24 120.0 n
C23 C24 H24 120.0 n
C24 C25 C26 120.3(2) ?
C24 C25 H25 119.8 n
C26 C25 H25 119.8 n
C25 C26 C21 120.3(2) ?
C25 C26 H26 119.9 n
C21 C26 H26 119.9 n
C32 C31 C36 118.78(19) ?
C32 C31 P1 120.69(16) ?
C36 C31 P1 120.39(16) ?
C31 C32 C33 120.4(2) ?
C31 C32 H32 119.8 n
C33 C32 H32 119.8 n
C34 C33 C32 120.5(2) ?
C34 C33 H33 119.7 n
C32 C33 H33 119.7 n
C33 C34 C35 119.7(2) ?
C33 C34 H34 120.2 n
C35 C34 H34 120.2 n
C34 C35 C36 120.1(2) ?
C34 C35 H35 120.0 n
C36 C35 H35 120.0 n
C31 C36 C35 120.5(2) ?
C31 C36 H36 119.8 n
C35 C36 H36 119.8 n
C42 C41 C46 118.43(19) ?
C42 C41 P2 120.75(16) ?
C46 C41 P2 120.82(16) ?
C41 C42 C43 120.9(2) ?
C41 C42 H42 119.6 n
C43 C42 H42 119.6 n
C44 C43 C42 120.1(2) ?
C44 C43 H43 119.9 n
C42 C43 H43 119.9 n
C43 C44 C45 119.6(2) ?
C43 C44 H44 120.2 n
C45 C44 H44 120.2 n
C44 C45 C46 120.4(2) ?
C44 C45 H45 119.8 n
C46 C45 H45 119.8 n
C41 C46 C45 120.5(2) ?
C41 C46 H46 119.7 n
C45 C46 H46 119.7 n
C56 C51 C52 118.82(19) ?
C56 C51 P2 119.50(15) ?
C52 C51 P2 121.65(16) ?
C53 C52 C51 120.3(2) ?
C53 C52 H52 119.9 n
C51 C52 H52 119.9 n
C52 C53 C54 120.6(2) ?
C52 C53 H53 119.7 n
C54 C53 H53 119.7 n
C53 C54 C55 119.6(2) ?
C53 C54 H54 120.2 n
C55 C54 H54 120.2 n
C54 C55 C56 120.1(2) ?
C54 C55 H55 119.9 n
C56 C55 H55 119.9 n
C51 C56 C55 120.6(2) ?
C51 C56 H56 119.7 n
C55 C56 H56 119.7 n
C66 C61 C62 118.76(19) ?
C66 C61 P2 124.18(16) ?
C62 C61 P2 117.06(15) ?
C63 C62 C61 120.93(19) ?
C63 C62 H62 119.5 n
C61 C62 H62 119.5 n
C62 C63 C64 119.5(2) ?
C62 C63 H63 120.3 n
C64 C63 H63 120.3 n
C65 C64 C63 120.5(2) ?
C65 C64 H64 119.7 n
C63 C64 H64 119.7 n
C64 C65 C66 119.9(2) ?
C64 C65 H65 120.1 n
C66 C65 H65 120.1 n
C61 C66 C65 120.4(2) ?
C61 C66 H66 119.8 n
C65 C66 H66 119.8 n
C76 C71 C72 118.81(19) ?
C76 C71 P3 119.59(15) ?
C72 C71 P3 121.41(16) ?
C73 C72 C71 120.6(2) ?
C73 C72 H72 119.7 n
C71 C72 H72 119.7 n
C72 C73 C74 119.8(2) ?
C72 C73 H73 120.1 n
C74 C73 H73 120.1 n
C75 C74 C73 120.2(2) ?
C75 C74 H74 119.9 n
C73 C74 H74 119.9 n
C74 C75 C76 120.1(2) ?
C74 C75 H75 119.9 n
C76 C75 H75 119.9 n
C75 C76 C71 120.4(2) ?
C75 C76 H76 119.8 n
C71 C76 H76 119.8 n
C86 C81 C82 118.48(18) ?
C86 C81 P3 118.44(15) ?
C82 C81 P3 123.03(15) ?
C83 C82 C81 120.16(19) ?
C83 C82 H82 119.9 n
C81 C82 H82 119.9 n
C84 C83 C82 120.84(19) ?
C84 C83 H83 119.6 n
C82 C83 H83 119.6 n
C83 C84 C85 119.39(19) ?
C83 C84 H84 120.3 n
C85 C84 H84 120.3 n
C86 C85 C84 120.1(2) ?
C86 C85 H85 119.9 n
C84 C85 H85 119.9 n
C85 C86 C81 121.02(19) ?
C85 C86 H86 119.5 n
C81 C86 H86 119.5 n
C96 C91 C92 118.45(19) ?
C96 C91 P3 119.95(16) ?
C92 C91 P3 121.40(15) ?
C93 C92 C91 120.5(2) ?
C93 C92 H92 119.7 n
C91 C92 H92 119.7 n
C94 C93 C92 120.4(2) ?
C94 C93 H93 119.8 n
C92 C93 H93 119.8 n
C93 C94 C95 119.5(2) ?
C93 C94 H94 120.2 n
C95 C94 H94 120.2 n
C94 C95 C96 120.3(2) ?
C94 C95 H95 119.9 n
C96 C95 H95 119.9 n
C91 C96 C95 120.8(2) ?
C91 C96 H96 119.6 n
C95 C96 H96 119.6 n

loop_
_geom_bond_atom_site_label_1
_geom_bond_atom_site_label_2
_geom_bond_distance
_geom_bond_publ_flag
Rh1 C4 1.957(2) ?
Rh1 P1 2.3218(5) ?
Rh1 P2 2.3481(5) ?
Rh1 P3 2.3597(5) ?
P1 C31 1.827(2) ?
P1 C11 1.835(2) ?
P1 C21 1.839(2) ?
P2 C51 1.827(2) ?
P2 C61 1.835(2) ?
P2 C41 1.837(2) ?
P3 C81 1.834(2) ?
P3 C71 1.833(2) ?
P3 C91 1.838(2) ?
N1 C4 1.151(3) ?
N1 B1 1.526(3) ?
B1 C1 1.608(4) ?
B1 C3 1.632(3) ?
B1 C2 1.641(4) ?
F11 C1 1.360(3) ?
F12 C1 1.365(4) ?
F13 C1 1.348(4) ?
F21 C2 1.348(3) ?
F22 C2 1.351(3) ?
F23 C2 1.360(3) ?
F31 C3 1.350(3) ?
F32 C3 1.356(3) ?
F33 C3 1.344(3) ?
C11 C12 1.393(3) ?
C11 C16 1.394(3) ?
C12 C13 1.382(3) ?
C12 H12 0.9500 n
C13 C14 1.386(3) ?
C13 H13 0.9500 n
C14 C15 1.390(3) ?
C14 H14 0.9500 n
C15 C16 1.394(3) ?
C15 H15 0.9500 n
C16 H16 0.9500 n
C21 C22 1.389(3) ?
C21 C26 1.399(3) ?
C22 C23 1.395(3) ?
C22 H22 0.9500 n
C23 C24 1.386(3) ?
C23 H23 0.9500 n
C24 C25 1.385(3) ?
C24 H24 0.9500 n
C25 C26 1.393(3) ?
C25 H25 0.9500 n
C26 H26 0.9500 n
C31 C32 1.392(3) ?
C31 C36 1.393(3) ?
C32 C33 1.395(3) ?
C32 H32 0.9500 n
C33 C34 1.378(3) ?
C33 H33 0.9500 n
C34 C35 1.385(3) ?
C34 H34 0.9500 n
C35 C36 1.398(3) ?
C35 H35 0.9500 n
C36 H36 0.9500 n
C41 C42 1.398(3) ?
C41 C46 1.395(3) ?
C42 C43 1.391(3) ?
C42 H42 0.9500 n
C43 C44 1.388(3) ?
C43 H43 0.9500 n
C44 C45 1.383(3) ?
C44 H44 0.9500 n
C45 C46 1.397(3) ?
C45 H45 0.9500 n
C46 H46 0.9500 n
C51 C56 1.391(3) ?
C51 C52 1.407(3) ?
C52 C53 1.390(3) ?
C52 H52 0.9500 n
C53 C54 1.385(4) ?
C53 H53 0.9500 n
C54 C55 1.392(3) ?
C54 H54 0.9500 n
C55 C56 1.399(3) ?
C55 H55 0.9500 n
C56 H56 0.9500 n
C61 C66 1.396(3) ?
C61 C62 1.399(3) ?
C62 C63 1.392(3) ?
C62 H62 0.9500 n
C63 C64 1.387(3) ?
C63 H63 0.9500 n
C64 C65 1.386(3) ?
C64 H64 0.9500 n
C65 C66 1.397(3) ?
C65 H65 0.9500 n
C66 H66 0.9500 n
C71 C76 1.395(3) ?
C71 C72 1.403(3) ?
C72 C73 1.391(3) ?
C72 H72 0.9500 n
C73 C74 1.389(4) ?
C73 H73 0.9500 n
C74 C75 1.385(3) ?
C74 H74 0.9500 n
C75 C76 1.396(3) ?
C75 H75 0.9500 n
C76 H76 0.9500 n
C81 C86 1.396(3) ?
C81 C82 1.404(3) ?
C82 C83 1.391(3) ?
C82 H82 0.9500 n
C83 C84 1.389(3) ?
C83 H83 0.9500 n
C84 C85 1.389(3) ?
C84 H84 0.9500 n
C85 C86 1.393(3) ?
C85 H85 0.9500 n
C86 H86 0.9500 n
C91 C96 1.388(3) ?
C91 C92 1.404(3) ?
C92 C93 1.395(3) ?
C92 H92 0.9500 n
C93 C94 1.382(3) ?
C93 H93 0.9500 n
C94 C95 1.390(4) ?
C94 H94 0.9500 n
C95 C96 1.396(3) ?
C95 H95 0.9500 n
C96 H96 0.9500 n
